data_4500449
loop_
_publ_author_name
'Arlin, Jean-Baptiste'
'Florence, Alastair J.'
'Johnston, Andrea'
'Kennedy, Alan R.'
'Miller, Gary J.'
'Patterson, Kirsty'

_publ_section_title
;
 Systematic Data Set for Structure&#x2212;Property Investigations:
 Solubility and Solid-State Structure of Alkaline Earth Metal Salts of
 Benzoates
;
_journal_issue 4
_journal_name_full 'Crystal Growth &amp; Design'
_journal_page_first 1318
_journal_paper_doi 10.1021/cg101547r
_journal_volume 11
_journal_year 2011
_chemical_formula_sum 'C14 H26 N2 O17 Sr'
_chemical_formula_weight 581.99
_chemical_name_systematic
;
 ?
;
_space_group_IT_number 14
_symmetry_cell_setting monoclinic
_symmetry_space_group_name_Hall '-P 2ybc'
_symmetry_space_group_name_H-M 'P 1 21/c 1'
_atom_sites_solution_hydrogens geom
_atom_sites_solution_primary direct
_atom_sites_solution_secondary difmap
_audit_creation_method SHELXL-97
_cell_angle_alpha 90.00
_cell_angle_beta 94.882(4)
_cell_angle_gamma 90.00
_cell_formula_units_Z 4
_cell_length_a 6.6527(6)
_cell_length_b 11.1343(10)
_cell_length_c 31.494(3)
_cell_measurement_temperature 123(2)
_cell_measurement_theta_max 27.48
_cell_measurement_theta_min 2.91
_cell_volume 2324.4(4)
_computing_structure_refinement 'SHELXL-97 (Sheldrick, 1997)'
_diffrn_ambient_temperature 123(2)
_diffrn_measured_fraction_theta_full 0.947
_diffrn_measured_fraction_theta_max 0.922
_diffrn_measurement_method 'phi and omega scans'
_diffrn_radiation_monochromator mirrors
_diffrn_radiation_source 'Bruker-Nonius FR591 rotating anode'
_diffrn_radiation_type MoK\a
_diffrn_radiation_wavelength 0.71073
_diffrn_reflns_av_R_equivalents 0.0881
_diffrn_reflns_av_sigmaI/netI 0.1291
_diffrn_reflns_limit_h_max 8
_diffrn_reflns_limit_h_min -7
_diffrn_reflns_limit_k_max 14
_diffrn_reflns_limit_k_min -14
_diffrn_reflns_limit_l_max 40
_diffrn_reflns_limit_l_min -41
_diffrn_reflns_number 15905
_diffrn_reflns_theta_full 25.00
_diffrn_reflns_theta_max 27.56
_diffrn_reflns_theta_min 3.18
_diffrn_standards_decay_% 0
_exptl_absorpt_coefficient_mu 2.404
_exptl_absorpt_correction_T_max 1.00
_exptl_absorpt_correction_T_min 0.72
_exptl_absorpt_correction_type multi-scan
_exptl_absorpt_process_details SADABS
_exptl_crystal_colour colourless
_exptl_crystal_density_diffrn 1.663
_exptl_crystal_density_method 'not measured'
_exptl_crystal_description sheet
_exptl_crystal_F_000 1192
_exptl_crystal_size_max 0.46
_exptl_crystal_size_mid 0.26
_exptl_crystal_size_min 0.02
_refine_diff_density_max 0.778
_refine_diff_density_min -0.606
_refine_diff_density_rms 0.143
_refine_ls_extinction_method none
_refine_ls_goodness_of_fit_ref 1.045
_refine_ls_hydrogen_treatment mixed
_refine_ls_matrix_type full
_refine_ls_number_parameters 361
_refine_ls_number_reflns 4962
_refine_ls_number_restraints 3
_refine_ls_restrained_S_all 1.045
_refine_ls_R_factor_all 0.1245
_refine_ls_R_factor_gt 0.0541
_refine_ls_shift/su_max 0.000
_refine_ls_shift/su_mean 0.000
_refine_ls_structure_factor_coef Fsqd
_refine_ls_weighting_details 'calc w=1/[\s^2^(Fo^2^)+(0.0372P)^2^+0.0000P] where P=(Fo^2^+2Fc^2^)/3'
_refine_ls_weighting_scheme calc
_refine_ls_wR_factor_gt 0.0832
_refine_ls_wR_factor_ref 0.1063
_reflns_number_gt 3031
_reflns_number_total 4962
_reflns_threshold_expression I>2\s(I)
_cod_data_source_file cg101547r_si_001.cif
_cod_data_source_block jb6
_cod_original_sg_symbol_H-M P21/c
_cod_database_code 4500449

loop_
_symmetry_equiv_pos_as_xyz
'x, y, z'
'-x, y+1/2, -z+1/2'
'-x, -y, -z'
'x, -y-1/2, z-1/2'

loop_
_atom_site_label
_atom_site_type_symbol
_atom_site_fract_x
_atom_site_fract_y
_atom_site_fract_z
_atom_site_U_iso_or_equiv
_atom_site_adp_type
_atom_site_occupancy
_atom_site_symmetry_multiplicity
_atom_site_calc_flag
_atom_site_refinement_flags
O1W O 0.0541(5) 0.6712(3) 0.25173(10) 0.0187(8) Uani 1 1 d .
H1W H -0.021(7) 0.614(4) 0.2464(14) 0.028 Uiso 1 1 d .
H2W H 0.056(6) 0.687(4) 0.2783(14) 0.028 Uiso 1 1 d .
O2W O 0.7327(4) 0.5140(2) 0.22538(9) 0.0190(7) Uani 1 1 d D
H3W H 0.780(6) 0.477(3) 0.2044(8) 0.028 Uiso 1 1 d D
H4W H 0.732(6) 0.458(3) 0.2439(9) 0.028 Uiso 1 1 d D
O3W O 0.7212(5) 0.8043(3) 0.21208(10) 0.0215(8) Uani 1 1 d .
H5W H 0.821(7) 0.763(4) 0.2153(14) 0.032 Uiso 1 1 d .
H6W H 0.730(7) 0.849(4) 0.2329(14) 0.032 Uiso 1 1 d .
O4W O 0.2821(5) 0.8720(3) 0.19926(10) 0.0185(8) Uani 1 1 d .
H7W H 0.173(7) 0.894(4) 0.1847(14) 0.028 Uiso 1 1 d .
H8W H 0.375(6) 0.929(4) 0.1940(13) 0.028 Uiso 1 1 d .
O5W O 0.2755(5) 0.4373(3) 0.21255(10) 0.0186(8) Uani 1 1 d .
H9W H 0.354(7) 0.379(4) 0.2080(13) 0.028 Uiso 1 1 d .
H10W H 0.167(7) 0.414(4) 0.2010(14) 0.028 Uiso 1 1 d .
O6W O 0.1061(5) 0.6313(3) 0.15546(11) 0.0265(9) Uani 1 1 d .
H11W H 0.052(7) 0.572(4) 0.1536(16) 0.040 Uiso 1 1 d .
H12W H 0.051(8) 0.677(4) 0.1402(16) 0.040 Uiso 1 1 d .
O7W O 1.0758(5) 0.4586(3) 0.34324(11) 0.0262(9) Uani 1 1 d .
H13W H 1.082(7) 0.531(4) 0.3459(15) 0.039 Uiso 1 1 d .
H14W H 1.167(8) 0.443(4) 0.3292(15) 0.039 Uiso 1 1 d .
O8W O 0.5329(6) 0.6269(3) 0.14272(10) 0.0288(10) Uani 1 1 d .
H15W H 0.607(8) 0.673(4) 0.1332(16) 0.043 Uiso 1 1 d .
H16W H 0.460(8) 0.624(5) 0.1252(16) 0.043 Uiso 1 1 d .
O9W O 1.1760(6) 0.2686(3) 0.39556(10) 0.0307(9) Uani 1 1 d .
H17W H 1.196(8) 0.276(4) 0.4209(16) 0.046 Uiso 1 1 d .
H18W H 1.142(8) 0.333(4) 0.3856(17) 0.046 Uiso 1 1 d .
Sr1 Sr 0.39889(6) 0.65513(3) 0.216788(12) 0.01448(13) Uani 1 1 d .
O1 O 1.0657(4) 0.9044(2) 0.33913(9) 0.0202(7) Uani 1 1 d .
O2 O 1.0546(4) 0.7041(3) 0.33999(9) 0.0209(7) Uani 1 1 d .
O3 O 1.2854(5) 0.9145(3) 0.55641(10) 0.0403(10) Uani 1 1 d .
O4 O 1.2868(6) 0.7214(3) 0.55812(10) 0.0418(10) Uani 1 1 d .
O5 O 0.4722(4) 0.7556(2) 0.29338(9) 0.0181(7) Uani 1 1 d .
O6 O 0.4584(4) 0.5578(2) 0.29825(8) 0.0174(7) Uani 1 1 d .
O7 O 0.7158(5) 0.7855(3) 0.51118(10) 0.0317(9) Uani 1 1 d .
O8 O 0.7359(5) 0.5925(3) 0.51385(10) 0.0376(9) Uani 1 1 d .
N1 N 1.2638(6) 0.8162(3) 0.53875(12) 0.0265(10) Uani 1 1 d .
N2 N 0.7054(6) 0.6857(3) 0.49408(12) 0.0228(10) Uani 1 1 d .
C1 C 1.1241(6) 0.8066(4) 0.40595(13) 0.0154(10) Uani 1 1 d .
C2 C 1.1610(6) 0.9160(4) 0.42681(14) 0.0206(11) Uani 1 1 d .
H2 H 1.1559 0.9885 0.4108 0.025 Uiso 1 1 calc R
C3 C 1.2045(6) 0.9200(4) 0.47027(13) 0.0215(11) Uani 1 1 d .
H3 H 1.2294 0.9942 0.4847 0.026 Uiso 1 1 calc R
C4 C 1.2110(6) 0.8124(4) 0.49242(13) 0.0186(11) Uani 1 1 d .
C5 C 1.1774(6) 0.7025(4) 0.47305(13) 0.0171(10) Uani 1 1 d .
H5 H 1.1840 0.6304 0.4892 0.021 Uiso 1 1 calc R
C6 C 1.1338(6) 0.7006(4) 0.42937(13) 0.0159(10) Uani 1 1 d .
H6 H 1.1102 0.6260 0.4152 0.019 Uiso 1 1 calc R
C7 C 1.0782(6) 0.8040(4) 0.35777(13) 0.0156(10) Uani 1 1 d .
C8 C 0.5484(6) 0.6670(4) 0.36165(12) 0.0135(10) Uani 1 1 d .
C9 C 0.5813(6) 0.7777(4) 0.38154(13) 0.0173(11) Uani 1 1 d .
H9 H 0.5676 0.8491 0.3650 0.021 Uiso 1 1 calc R
C10 C 0.6336(6) 0.7856(4) 0.42481(13) 0.0145(10) Uani 1 1 d .
H10 H 0.6571 0.8612 0.4383 0.017 Uiso 1 1 calc R
C11 C 0.6506(6) 0.6805(4) 0.44774(13) 0.0158(10) Uani 1 1 d .
C12 C 0.6202(6) 0.5685(4) 0.42928(13) 0.0184(11) Uani 1 1 d .
H12 H 0.6350 0.4974 0.4459 0.022 Uiso 1 1 calc R
C13 C 0.5681(6) 0.5631(4) 0.38630(13) 0.0174(10) Uani 1 1 d .
H13 H 0.5450 0.4872 0.3731 0.021 Uiso 1 1 calc R
C14 C 0.4891(6) 0.6594(4) 0.31458(13) 0.0151(10) Uani 1 1 d .

loop_
_atom_site_aniso_label
_atom_site_aniso_U_11
_atom_site_aniso_U_22
_atom_site_aniso_U_33
_atom_site_aniso_U_23
_atom_site_aniso_U_13
_atom_site_aniso_U_12
O1W 0.016(2) 0.023(2) 0.0166(16) -0.0031(15) -0.0010(14) -0.0032(14)
O2W 0.024(2) 0.0147(17) 0.0190(18) -0.0009(13) 0.0038(15) 0.0003(14)
O3W 0.020(2) 0.023(2) 0.0216(18) -0.0017(14) 0.0015(16) 0.0059(14)
O4W 0.016(2) 0.0155(18) 0.0238(18) 0.0049(13) -0.0016(14) -0.0026(14)
O5W 0.016(2) 0.0141(18) 0.0250(19) -0.0010(14) -0.0026(15) 0.0025(15)
O6W 0.029(2) 0.019(2) 0.029(2) 0.0052(16) -0.0100(15) -0.0101(16)
O7W 0.024(2) 0.0235(19) 0.032(2) -0.0068(17) 0.0069(16) -0.0011(17)
O8W 0.029(3) 0.037(2) 0.020(2) 0.0007(17) 0.0028(16) -0.0045(18)
O9W 0.039(2) 0.035(2) 0.0171(18) -0.0002(17) -0.0031(17) 0.0024(19)
Sr1 0.0160(3) 0.0129(2) 0.0144(2) -0.0003(2) 0.00091(15) 0.0000(2)
O1 0.027(2) 0.0163(17) 0.0171(17) 0.0020(14) 0.0017(14) 0.0018(14)
O2 0.025(2) 0.0198(17) 0.0174(17) -0.0007(14) 0.0007(14) 0.0000(14)
O3 0.076(3) 0.024(2) 0.0200(19) -0.0066(16) -0.0050(18) 0.0033(19)
O4 0.075(3) 0.031(2) 0.0180(19) 0.0069(16) -0.0036(18) 0.004(2)
O5 0.025(2) 0.0133(16) 0.0162(17) 0.0007(13) 0.0007(14) -0.0030(14)
O6 0.0198(19) 0.0134(17) 0.0179(17) -0.0032(13) -0.0052(14) 0.0037(14)
O7 0.049(3) 0.0260(19) 0.0199(18) -0.0079(15) 0.0029(16) -0.0072(17)
O8 0.065(3) 0.028(2) 0.0187(19) 0.0076(16) -0.0029(17) 0.0040(19)
N1 0.031(3) 0.031(3) 0.017(2) -0.0006(19) -0.0017(18) 0.002(2)
N2 0.023(3) 0.029(3) 0.017(2) 0.0030(18) 0.0023(18) 0.0029(19)
C1 0.011(3) 0.017(2) 0.018(2) 0.0017(19) 0.0016(19) 0.0064(19)
C2 0.021(3) 0.016(3) 0.024(3) -0.001(2) -0.001(2) 0.004(2)
C3 0.025(3) 0.017(3) 0.022(3) -0.003(2) -0.004(2) 0.006(2)
C4 0.013(3) 0.027(3) 0.015(2) 0.000(2) -0.0006(19) 0.006(2)
C5 0.019(3) 0.016(2) 0.017(2) 0.0029(19) 0.004(2) 0.004(2)
C6 0.008(3) 0.019(2) 0.021(2) -0.0024(19) 0.0024(19) 0.0022(19)
C7 0.009(3) 0.020(3) 0.019(2) -0.002(2) 0.004(2) 0.0013(19)
C8 0.010(3) 0.015(2) 0.015(2) -0.0009(19) 0.0025(18) 0.002(2)
C9 0.018(3) 0.017(3) 0.017(2) 0.0011(19) 0.003(2) 0.000(2)
C10 0.010(3) 0.017(2) 0.016(2) -0.0040(19) -0.0039(19) 0.000(2)
C11 0.013(3) 0.021(3) 0.013(2) -0.0044(19) -0.0011(18) 0.0002(19)
C12 0.027(3) 0.012(2) 0.016(2) 0.0021(19) -0.001(2) 0.001(2)
C13 0.016(3) 0.020(3) 0.016(2) 0.0014(19) -0.001(2) 0.004(2)
C14 0.010(3) 0.018(2) 0.018(2) -0.002(2) 0.0048(18) -0.001(2)

loop_
_atom_type_symbol
_atom_type_description
_atom_type_scat_dispersion_real
_atom_type_scat_dispersion_imag
_atom_type_scat_source
Sr Sr -1.5307 3.2498 'International Tables Vol C Tables 4.2.6.8 and 6.1.1.4'
O O 0.0106 0.0060 'International Tables Vol C Tables 4.2.6.8 and 6.1.1.4'
N N 0.0061 0.0033 'International Tables Vol C Tables 4.2.6.8 and 6.1.1.4'
C C 0.0033 0.0016 'International Tables Vol C Tables 4.2.6.8 and 6.1.1.4'
H H 0.0000 0.0000 'International Tables Vol C Tables 4.2.6.8 and 6.1.1.4'

loop_
_geom_angle_atom_site_label_1
_geom_angle_atom_site_label_2
_geom_angle_atom_site_label_3
_geom_angle
Sr1 O1W H1W 114(3)
Sr1 O1W H2W 119(3)
H1W O1W H2W 109(4)
Sr1 O2W H3W 123(3)
Sr1 O2W H4W 116(3)
H3W O2W H4W 101(2)
Sr1 O3W H5W 107(3)
Sr1 O3W H6W 109(3)
H5W O3W H6W 104(5)
Sr1 O4W H7W 127(3)
Sr1 O4W H8W 120(3)
H7W O4W H8W 105(4)
Sr1 O5W H9W 122(3)
Sr1 O5W H10W 126(3)
H9W O5W H10W 103(4)
Sr1 O6W H11W 118(4)
Sr1 O6W H12W 132(4)
H11W O6W H12W 110(6)
H13W O7W H14W 104(4)
Sr1 O8W H15W 123(4)
Sr1 O8W H16W 116(5)
H15W O8W H16W 98(6)
H17W O9W H18W 108(5)
O5W Sr1 O4W 141.76(11)
O5W Sr1 O8W 88.37(11)
O4W Sr1 O8W 92.37(11)
O5W Sr1 O1W 78.42(10)
O4W Sr1 O1W 76.63(9)
O8W Sr1 O1W 139.87(11)
O5W Sr1 O6W 69.69(10)
O4W Sr1 O6W 75.37(10)
O8W Sr1 O6W 67.48(11)
O1W Sr1 O6W 72.40(10)
O5W Sr1 O5 118.54(9)
O4W Sr1 O5 80.19(9)
O8W Sr1 O5 144.73(10)
O1W Sr1 O5 72.07(9)
O6W Sr1 O5 140.51(10)
O5W Sr1 O2W 73.32(10)
O4W Sr1 O2W 142.31(9)
O8W Sr1 O2W 71.21(10)
O1W Sr1 O2W 137.04(9)
O6W Sr1 O2W 124.17(10)
O5 Sr1 O2W 93.87(9)
O5W Sr1 O3W 145.54(10)
O4W Sr1 O3W 69.04(10)
O8W Sr1 O3W 72.06(11)
O1W Sr1 O3W 134.30(9)
O6W Sr1 O3W 123.83(10)
O5 Sr1 O3W 73.10(9)
O2W Sr1 O3W 73.60(9)
O5W Sr1 O6 72.47(9)
O4W Sr1 O6 125.32(9)
O8W Sr1 O6 138.72(10)
O1W Sr1 O6 72.64(9)
O6W Sr1 O6 132.40(9)
O5 Sr1 O6 47.81(8)
O2W Sr1 O6 68.38(8)
O3W Sr1 O6 103.69(9)
O5W Sr1 C14 95.79(11)
O4W Sr1 C14 103.19(11)
O8W Sr1 C14 148.09(11)
O1W Sr1 C14 71.60(10)
O6W Sr1 C14 143.21(10)
O5 Sr1 C14 23.93(9)
O2W Sr1 C14 79.72(10)
O3W Sr1 C14 87.58(10)
O6 Sr1 C14 23.93(9)
O5W Sr1 H16W 84.8(10)
O4W Sr1 H16W 87.9(11)
O8W Sr1 H16W 12.3(11)
O1W Sr1 H16W 127.6(11)
O6W Sr1 H16W 55.2(11)
O5 Sr1 H16W 154.0(11)
O2W Sr1 H16W 81.5(11)
O3W Sr1 H16W 81.1(10)
O6 Sr1 H16W 146.2(11)
C14 Sr1 H16W 160.2(11)
C14 O5 Sr1 97.1(2)
C14 O6 Sr1 91.8(2)
O4 N1 O3 122.5(4)
O4 N1 C4 118.6(4)
O3 N1 C4 118.8(4)
O8 N2 O7 122.9(4)
O8 N2 C11 119.2(4)
O7 N2 C11 117.8(4)
C6 C1 C2 119.5(4)
C6 C1 C7 120.6(4)
C2 C1 C7 119.9(4)
C3 C2 C1 120.6(4)
C3 C2 H2 119.7
C1 C2 H2 119.7
C2 C3 C4 117.9(4)
C2 C3 H3 121.0
C4 C3 H3 121.0
C5 C4 C3 123.3(4)
C5 C4 N1 118.8(4)
C3 C4 N1 118.0(4)
C4 C5 C6 117.9(4)
C4 C5 H5 121.1
C6 C5 H5 121.1
C5 C6 C1 120.8(4)
C5 C6 H6 119.6
C1 C6 H6 119.6
O2 C7 O1 125.4(4)
O2 C7 C1 118.1(4)
O1 C7 C1 116.5(4)
C9 C8 C13 118.7(4)
C9 C8 C14 120.8(4)
C13 C8 C14 120.5(4)
C10 C9 C8 121.2(4)
C10 C9 H9 119.4
C8 C9 H9 119.4
C11 C10 C9 117.8(4)
C11 C10 H10 121.1
C9 C10 H10 121.1
C10 C11 C12 123.0(4)
C10 C11 N2 119.2(4)
C12 C11 N2 117.8(4)
C13 C12 C11 118.1(4)
C13 C12 H12 121.0
C11 C12 H12 121.0
C12 C13 C8 121.2(4)
C12 C13 H13 119.4
C8 C13 H13 119.4
O6 C14 O5 123.0(4)
O6 C14 C8 118.4(4)
O5 C14 C8 118.6(4)
O6 C14 Sr1 64.2(2)
O5 C14 Sr1 59.0(2)
C8 C14 Sr1 175.4(3)

loop_
_geom_bond_atom_site_label_1
_geom_bond_atom_site_label_2
_geom_bond_distance
O1W Sr1 2.633(3)
O1W H1W 0.82(4)
O1W H2W 0.86(4)
O2W Sr1 2.715(3)
O2W H3W 0.862(17)
O2W H4W 0.853(18)
O3W Sr1 2.727(3)
O3W H5W 0.81(4)
O3W H6W 0.82(4)
O4W Sr1 2.582(3)
O4W H7W 0.86(5)
O4W H8W 0.91(4)
O5W Sr1 2.560(3)
O5W H9W 0.86(4)
O5W H10W 0.82(5)
O6W Sr1 2.637(4)
O6W H11W 0.75(4)
O6W H12W 0.77(5)
O7W H13W 0.81(4)
O7W H14W 0.80(4)
O8W Sr1 2.586(3)
O8W H15W 0.79(4)
O8W H16W 0.71(5)
O9W H17W 0.80(5)
O9W H18W 0.81(5)
Sr1 O5 2.666(3)
Sr1 O6 2.782(3)
Sr1 C14 3.088(4)
Sr1 H16W 2.97(5)
O1 C7 1.263(5)
O2 C7 1.249(5)
O3 N1 1.231(4)
O4 N1 1.223(4)
O5 C14 1.262(5)
O6 C14 1.253(4)
O7 N2 1.234(4)
O8 N2 1.219(4)
N1 C4 1.472(5)
N2 C11 1.475(5)
C1 C6 1.390(5)
C1 C2 1.396(5)
C1 C7 1.522(6)
C2 C3 1.375(6)
C2 H2 0.9500
C3 C4 1.385(5)
C3 H3 0.9500
C4 C5 1.377(5)
C5 C6 1.382(6)
C5 H5 0.9500
C6 H6 0.9500
C8 C9 1.391(5)
C8 C13 1.393(5)
C8 C14 1.504(6)
C9 C10 1.380(6)
C9 H9 0.9500
C10 C11 1.375(5)
C10 H10 0.9500
C11 C12 1.383(5)
C12 C13 1.370(6)
C12 H12 0.9500
C13 H13 0.9500

loop_
_geom_torsion_atom_site_label_1
_geom_torsion_atom_site_label_2
_geom_torsion_atom_site_label_3
_geom_torsion_atom_site_label_4
_geom_torsion
O5W Sr1 O5 C14 19.5(3)
O4W Sr1 O5 C14 163.9(2)
O8W Sr1 O5 C14 -116.0(3)
O1W Sr1 O5 C14 84.9(2)
O6W Sr1 O5 C14 111.7(2)
O2W Sr1 O5 C14 -53.6(2)
O3W Sr1 O5 C14 -125.2(2)
O6 Sr1 O5 C14 2.4(2)
O5W Sr1 O6 C14 -166.6(2)
O4W Sr1 O6 C14 -24.8(3)
O8W Sr1 O6 C14 127.3(2)
O1W Sr1 O6 C14 -83.6(2)
O6W Sr1 O6 C14 -128.0(2)
O5 Sr1 O6 C14 -2.4(2)
O2W Sr1 O6 C14 114.8(2)
O3W Sr1 O6 C14 49.0(2)
C6 C1 C2 C3 -0.7(6)
C7 C1 C2 C3 -179.4(4)
C1 C2 C3 C4 0.2(6)
C2 C3 C4 C5 0.4(7)
C2 C3 C4 N1 178.1(4)
O4 N1 C4 C5 3.9(6)
O3 N1 C4 C5 -176.9(4)
O4 N1 C4 C3 -173.9(4)
O3 N1 C4 C3 5.3(6)
C3 C4 C5 C6 -0.5(7)
N1 C4 C5 C6 -178.1(4)
C4 C5 C6 C1 -0.1(6)
C2 C1 C6 C5 0.7(6)
C7 C1 C6 C5 179.4(4)
C6 C1 C7 O2 -1.7(6)
C2 C1 C7 O2 177.0(4)
C6 C1 C7 O1 177.7(4)
C2 C1 C7 O1 -3.6(6)
C13 C8 C9 C10 0.3(6)
C14 C8 C9 C10 179.3(4)
C8 C9 C10 C11 -0.5(6)
C9 C10 C11 C12 0.8(6)
C9 C10 C11 N2 -179.7(4)
O8 N2 C11 C10 -174.3(4)
O7 N2 C11 C10 6.6(6)
O8 N2 C11 C12 5.1(6)
O7 N2 C11 C12 -173.9(4)
C10 C11 C12 C13 -0.9(6)
N2 C11 C12 C13 179.6(4)
C11 C12 C13 C8 0.7(6)
C9 C8 C13 C12 -0.4(6)
C14 C8 C13 C12 -179.4(4)
Sr1 O6 C14 O5 4.4(4)
Sr1 O6 C14 C8 -175.7(3)
Sr1 O5 C14 O6 -4.7(4)
Sr1 O5 C14 C8 175.5(3)
C9 C8 C14 O6 -179.0(4)
C13 C8 C14 O6 -0.1(6)
C9 C8 C14 O5 0.8(6)
C13 C8 C14 O5 179.8(4)
C9 C8 C14 Sr1 57(4)
C13 C8 C14 Sr1 -124(4)
O5W Sr1 C14 O6 12.8(2)
O4W Sr1 C14 O6 159.4(2)
O8W Sr1 C14 O6 -83.4(3)
O1W Sr1 C14 O6 88.5(2)
O6W Sr1 C14 O6 76.3(3)
O5 Sr1 C14 O6 175.7(4)
O2W Sr1 C14 O6 -59.0(2)
O3W Sr1 C14 O6 -132.8(2)
O5W Sr1 C14 O5 -162.9(2)
O4W Sr1 C14 O5 -16.3(2)
O8W Sr1 C14 O5 100.9(3)
O1W Sr1 C14 O5 -87.1(2)
O6W Sr1 C14 O5 -99.4(3)
O2W Sr1 C14 O5 125.3(2)
O3W Sr1 C14 O5 51.5(2)
O6 Sr1 C14 O5 -175.7(4)
O5W Sr1 C14 C8 138(4)
O4W Sr1 C14 C8 -75(4)
O8W Sr1 C14 C8 42(4)
O1W Sr1 C14 C8 -146(4)
O6W Sr1 C14 C8 -158(4)
O5 Sr1 C14 C8 -59(4)
O2W Sr1 C14 C8 67(4)
O3W Sr1 C14 C8 -7(4)
O6 Sr1 C14 C8 126(4)
